data_7203717
loop_
_publ_author_name
'J\'er\^ome Elha\"ik'
'Colin A. Kilner'
'Malcolm A. Halcrow'

_publ_section_title
;
 An iron(ii) complex salt that crystallises in three crystal forms, one
 of which undergoes a sterically controlled incomplete spin-state
 transition on cooling
;
_journal_issue 23
_journal_name_full CrystEngComm
_journal_page_first 151
_journal_paper_doi 10.1039/b417718e
_journal_volume 7
_journal_year 2005
_chemical_formula_moiety 'C26 H26 Fe N10 O4, 2[Cl O4], 0.75[C2 H3 N]'
_chemical_formula_sum 'C27.5 H28.25 Cl2 Fe N10.75 O12'
_chemical_formula_weight 828.11
_chemical_name_common
;
Bis(2,6-bis(3-hydroxymethylpyrazol-1-yl)pyridine)iron(ii)
diperchlorate acetonitrile solvate
;
_chemical_name_systematic
;
Bis[2,6-bis(3-hydroxymethylpyrazol-1-yl)pyridine]iron(II) diperchlorate
acetonitrile solvate
;
_space_group_IT_number 15
_symmetry_cell_setting monoclinic
_symmetry_space_group_name_Hall '-C 2yc'
_symmetry_space_group_name_H-M 'C 1 2/c 1'
_atom_sites_solution_hydrogens geom
_atom_sites_solution_primary direct
_atom_sites_solution_secondary difmap
_audit_creation_method SHELXL-97
_cell_angle_alpha 90.00
_cell_angle_beta 107.6122(5)
_cell_angle_gamma 90.00
_cell_formula_units_Z 8
_cell_length_a 22.8535(2)
_cell_length_b 11.6789(1)
_cell_length_c 27.9986(3)
_cell_measurement_reflns_used 56828
_cell_measurement_temperature 200(2)
_cell_measurement_theta_max 27.47
_cell_measurement_theta_min 2.02
_cell_volume 7122.65(12)
_computing_cell_refinement 'DENZO-SMN (Otwinowski & Minor, 1997)'
_computing_data_collection 'COLLECT (Nonius, 1999)'
_computing_data_reduction 'DENZO-SMN (Otwinowski & Minor, 1997)'
_computing_molecular_graphics 'ORTEX (McArdle, 1995)'
_computing_publication_material 'local program'
_computing_structure_refinement 'SHELXL-97 (Sheldrick, 1997)'
_computing_structure_solution 'SHELXS-97 (Sheldrick, 1990)'
_diffrn_ambient_temperature 200(2)
_diffrn_detector_area_resol_mean 9.091
_diffrn_measured_fraction_theta_full 0.997
_diffrn_measured_fraction_theta_max 0.997
_diffrn_measurement_device_type 'Nonius KappaCCD diffractometer'
_diffrn_measurement_method 'Area detector scans'
_diffrn_radiation_monochromator graphite
_diffrn_radiation_source 'fine-focus sealed tube'
_diffrn_radiation_type MoK\a
_diffrn_radiation_wavelength 0.71073
_diffrn_reflns_av_R_equivalents 0.0875
_diffrn_reflns_av_sigmaI/netI 0.0431
_diffrn_reflns_limit_h_max 24
_diffrn_reflns_limit_h_min -29
_diffrn_reflns_limit_k_max 15
_diffrn_reflns_limit_k_min -14
_diffrn_reflns_limit_l_max 36
_diffrn_reflns_limit_l_min -36
_diffrn_reflns_number 56828
_diffrn_reflns_theta_full 27.47
_diffrn_reflns_theta_max 27.47
_diffrn_reflns_theta_min 2.02
_exptl_absorpt_coefficient_mu 0.649
_exptl_absorpt_correction_T_max 0.881
_exptl_absorpt_correction_T_min 0.768
_exptl_absorpt_correction_type multi-scan
_exptl_absorpt_process_details
;
Using multiple and symmetry-related data measurements via the program SORTAV
See R.H. Blessing, Acta Cryst (1995), A51, 33-38
;
_exptl_crystal_colour Yellow
_exptl_crystal_density_diffrn 1.544
_exptl_crystal_density_method 'not measured'
_exptl_crystal_description 'Rectangular Prism'
_exptl_crystal_F_000 3396
_exptl_crystal_size_max 0.43
_exptl_crystal_size_mid 0.26
_exptl_crystal_size_min 0.20
_refine_diff_density_max 0.788
_refine_diff_density_min -0.739
_refine_diff_density_rms 0.193
_refine_ls_extinction_coef 0.0109(9)
_refine_ls_extinction_expression Fc^*^=kFc[1+0.001xFc^2^\l^3^/sin(2\q)]^-1/4^
_refine_ls_extinction_method SHELXL
_refine_ls_goodness_of_fit_ref 1.088
_refine_ls_hydrogen_treatment constr
_refine_ls_matrix_type full
_refine_ls_number_parameters 639
_refine_ls_number_reflns 8152
_refine_ls_number_restraints 80
_refine_ls_restrained_S_all 1.108
_refine_ls_R_factor_all 0.1025
_refine_ls_R_factor_gt 0.0749
_refine_ls_shift/su_max 0.002
_refine_ls_shift/su_mean 0.000
_refine_ls_structure_factor_coef Fsqd
_refine_ls_weighting_details 'calc w=1/[\s^2^(Fo^2^)+(0.1523P)^2^+3.8098P] where P=(Fo^2^+2Fc^2^)/3'
_refine_ls_weighting_scheme calc
_refine_ls_wR_factor_gt 0.2076
_refine_ls_wR_factor_ref 0.2341
_reflns_number_gt 5950
_reflns_number_total 8152
_reflns_threshold_expression >2sigma(I)
_cod_data_source_file b417718e.txt
_cod_data_source_block je41200
_cod_depositor_comments
;
The following automatic conversions were performed:
'_symmetry_cell_setting' value 'Monoclinic' changed to 'monoclinic'
according to '/home/saulius/struct/CIF-dictionaries/cif_core.dic'
dictionary named 'cif_core.dic' version 2.4.1 from 2010-06-29.

Automatic conversion script
Id: cif_fix_enum 1527 2010-12-29 10:47:43Z saulius 
;
_cod_original_sg_symbol_H-M 'C 2/c'
_cod_original_formula_sum 'C27.50 H28.25 Cl2 Fe N10.75 O12'
_cod_database_code 7203717

loop_
_symmetry_equiv_pos_as_xyz
'x, y, z'
'-x, y, -z+1/2'
'x+1/2, y+1/2, z'
'-x+1/2, y+1/2, -z+1/2'
'-x, -y, -z'
'x, -y, z-1/2'
'-x+1/2, -y+1/2, -z'
'x+1/2, -y+1/2, z-1/2'

loop_
_atom_site_label
_atom_site_type_symbol
_atom_site_fract_x
_atom_site_fract_y
_atom_site_fract_z
_atom_site_U_iso_or_equiv
_atom_site_adp_type
_atom_site_occupancy
_atom_site_symmetry_multiplicity
_atom_site_calc_flag
_atom_site_refinement_flags
_atom_site_disorder_assembly
_atom_site_disorder_group
Fe1 Fe 0.58389(2) 0.31821(4) 0.643588(17) 0.0463(2) Uani 1 1 d . . .
N2 N 0.59283(12) 0.4790(2) 0.67926(9) 0.0457(6) Uani 1 1 d . . .
C3 C 0.54367(15) 0.5350(3) 0.68280(11) 0.0483(7) Uani 1 1 d . . .
C4 C 0.54750(18) 0.6369(3) 0.70857(13) 0.0582(8) Uani 1 1 d . . .
H4 H 0.5118 0.6766 0.7101 0.070 Uiso 1 1 calc R . .
C5 C 0.6057(2) 0.6785(3) 0.73207(14) 0.0627(9) Uani 1 1 d . . .
H5 H 0.6103 0.7477 0.7507 0.075 Uiso 1 1 calc R . .
C6 C 0.65734(18) 0.6219(3) 0.72912(13) 0.0601(9) Uani 1 1 d . . .
H6 H 0.6974 0.6505 0.7452 0.072 Uiso 1 1 calc R . .
C7 C 0.64822(15) 0.5221(3) 0.70185(11) 0.0490(7) Uani 1 1 d . . .
N8 N 0.48810(13) 0.4798(2) 0.65769(10) 0.0521(6) Uani 1 1 d . A .
N9 N 0.48988(12) 0.3761(2) 0.63577(10) 0.0511(6) Uani 1 1 d . A .
C10 C 0.43177(16) 0.3469(3) 0.61526(13) 0.0571(8) Uani 1 1 d D . .
C11 C 0.39254(17) 0.4313(4) 0.62426(14) 0.0636(9) Uani 1 1 d . A .
H11 H 0.3489 0.4302 0.6139 0.076 Uiso 1 1 calc R . .
C12 C 0.42928(17) 0.5138(3) 0.65042(14) 0.0604(9) Uani 1 1 d . . .
H12 H 0.4165 0.5833 0.6618 0.073 Uiso 1 1 calc R A .
C13A C 0.4124(9) 0.2382(12) 0.5859(5) 0.082(8) Uani 0.55 1 d PD A 1
H13A H 0.4497 0.1936 0.5871 0.098 Uiso 0.55 1 calc PR A 1
H13B H 0.3879 0.1919 0.6025 0.098 Uiso 0.55 1 calc PR A 1
O14A O 0.3780(3) 0.2538(6) 0.5355(2) 0.0986(18) Uani 0.55 1 d PD A 1
H14A H 0.3998 0.2380 0.5170 0.148 Uiso 0.55 1 calc PR A 1
C13B C 0.4189(16) 0.233(2) 0.5888(10) 0.065(11) Uiso 0.35 1 d PD A 2
H13C H 0.4342 0.1719 0.6138 0.078 Uiso 0.35 1 calc PR A 2
H13D H 0.3738 0.2240 0.5749 0.078 Uiso 0.35 1 calc PR A 2
O14B O 0.4449(5) 0.2190(9) 0.5501(4) 0.098(3) Uiso 0.35 1 d PD A 2
H14B H 0.4485 0.2831 0.5377 0.147 Uiso 0.35 1 calc PR A 2
C13C C 0.4138(11) 0.2348(18) 0.5899(10) 0.031(14) Uiso 0.10 1 d PD A 3
H13E H 0.4307 0.2293 0.5614 0.037 Uiso 0.10 1 calc PR A 3
H13F H 0.4323 0.1727 0.6137 0.037 Uiso 0.10 1 calc PR A 3
O14C O 0.3509(11) 0.2186(18) 0.5724(10) 0.082(8) Uiso 0.10 1 d PRD A 3
H14C H 0.3342 0.2531 0.5912 0.123 Uiso 0.10 1 d PR A 3
N15 N 0.69616(13) 0.4559(2) 0.69405(10) 0.0528(6) Uani 1 1 d . B .
N16 N 0.68211(12) 0.3538(2) 0.66953(10) 0.0500(6) Uani 1 1 d . B .
C17 C 0.73548(16) 0.3140(3) 0.66644(13) 0.0552(8) Uani 1 1 d D . .
C18 C 0.78326(17) 0.3906(4) 0.68859(15) 0.0669(10) Uani 1 1 d . B .
H18 H 0.8254 0.3823 0.6910 0.080 Uiso 1 1 calc R . .
C19 C 0.75681(16) 0.4791(3) 0.70595(16) 0.0639(9) Uani 1 1 d . . .
H19 H 0.7771 0.5449 0.7232 0.077 Uiso 1 1 calc R B .
C20A C 0.7385(4) 0.1967(6) 0.6466(4) 0.070(3) Uani 0.70 1 d PD B 1
H20A H 0.7160 0.1949 0.6103 0.083 Uiso 0.70 1 calc PR B 1
H20B H 0.7818 0.1761 0.6510 0.083 Uiso 0.70 1 calc PR B 1
O21A O 0.7135(2) 0.1198(4) 0.6707(2) 0.0906(13) Uani 0.70 1 d PD B 1
H21A H 0.7117 0.0555 0.6569 0.136 Uiso 0.70 1 calc PR B 1
C20B C 0.745(2) 0.217(3) 0.6353(10) 0.061(19) Uiso 0.15 1 d PD B 2
H20C H 0.7897 0.2057 0.6418 0.073 Uiso 0.15 1 calc PR B 2
H20D H 0.7287 0.1461 0.6464 0.073 Uiso 0.15 1 calc PR B 2
O21B O 0.7176(11) 0.229(2) 0.5837(7) 0.093(6) Uiso 0.15 1 d PD B 2
H21B H 0.7261 0.2938 0.5746 0.139 Uiso 0.15 1 calc PR B 2
C20C C 0.7377(15) 0.211(3) 0.6345(13) 0.038(12) Uiso 0.15 1 d PD B 3
H20E H 0.7110 0.1502 0.6415 0.045 Uiso 0.15 1 calc PR B 3
H20F H 0.7207 0.2322 0.5988 0.045 Uiso 0.15 1 calc PR B 3
O21C O 0.7966(9) 0.1653(15) 0.6424(8) 0.076(5) Uiso 0.15 1 d PD B 3
H21C H 0.7961 0.0945 0.6477 0.114 Uiso 0.15 1 calc PR B 3
N22 N 0.57783(12) 0.17940(19) 0.59342(9) 0.0447(6) Uani 1 1 d . . .
C23 C 0.57628(15) 0.0725(3) 0.60972(12) 0.0496(7) Uani 1 1 d . . .
C24 C 0.57496(18) -0.0239(3) 0.57966(14) 0.0587(9) Uani 1 1 d . . .
H24 H 0.5734 -0.0995 0.5917 0.070 Uiso 1 1 calc R . .
C25 C 0.5761(2) -0.0027(3) 0.53175(15) 0.0648(10) Uani 1 1 d . . .
H25 H 0.5759 -0.0655 0.5102 0.078 Uiso 1 1 calc R . .
C26 C 0.57754(18) 0.1072(3) 0.51389(13) 0.0593(9) Uani 1 1 d . . .
H26 H 0.5780 0.1209 0.4806 0.071 Uiso 1 1 calc R . .
C27 C 0.57826(15) 0.1963(3) 0.54650(11) 0.0466(7) Uani 1 1 d . . .
N28 N 0.57494(13) 0.0665(2) 0.65901(10) 0.0523(6) Uani 1 1 d . C .
N29 N 0.57982(13) 0.1650(2) 0.68591(10) 0.0523(7) Uani 1 1 d . C .
C30 C 0.57859(15) 0.1319(4) 0.73133(12) 0.0588(9) Uani 1 1 d D . .
C31 C 0.57246(18) 0.0131(4) 0.73299(15) 0.0665(10) Uani 1 1 d . C .
H31 H 0.5700 -0.0309 0.7609 0.080 Uiso 1 1 calc R . .
C32 C 0.57071(19) -0.0268(3) 0.68774(15) 0.0654(10) Uani 1 1 d . . .
H32 H 0.5672 -0.1047 0.6775 0.078 Uiso 1 1 calc R C .
C33A C 0.5852(5) 0.2122(7) 0.7738(3) 0.074(3) Uani 0.80 1 d PD C 1
H33A H 0.5480 0.2088 0.7849 0.089 Uiso 0.80 1 calc PR C 1
H33B H 0.6209 0.1896 0.8023 0.089 Uiso 0.80 1 calc PR C 1
O34A O 0.5934(2) 0.3235(3) 0.75885(14) 0.0847(12) Uani 0.80 1 d PD C 1
H34A H 0.6299 0.3440 0.7726 0.127 Uiso 0.80 1 calc PR C 1
C33B C 0.5832(17) 0.233(2) 0.7662(10) 0.058(9) Uiso 0.20 1 d PD C 2
H33C H 0.5707 0.2062 0.7951 0.069 Uiso 0.20 1 calc PR C 2
H33D H 0.6271 0.2543 0.7792 0.069 Uiso 0.20 1 calc PR C 2
O34B O 0.5502(13) 0.3346(15) 0.7486(10) 0.123(8) Uiso 0.20 1 d PD C 2
H34B H 0.5457 0.3716 0.7730 0.185 Uiso 0.20 1 calc PR C 2
N35 N 0.58015(14) 0.3118(2) 0.53395(10) 0.0488(6) Uani 1 1 d . D .
N36 N 0.57977(12) 0.3935(2) 0.56874(9) 0.0466(6) Uani 1 1 d . D .
C37 C 0.57927(17) 0.4932(3) 0.54519(13) 0.0551(8) Uani 1 1 d D . .
C38 C 0.5806(2) 0.4744(3) 0.49632(14) 0.0693(11) Uani 1 1 d . D .
H38 H 0.5816 0.5311 0.4723 0.083 Uiso 1 1 calc R . .
C39 C 0.5801(2) 0.3601(3) 0.48993(13) 0.0643(10) Uani 1 1 d . . .
H39 H 0.5797 0.3207 0.4602 0.077 Uiso 1 1 calc R D .
C40A C 0.5737(4) 0.6071(4) 0.5695(2) 0.0550(14) Uani 0.70 1 d PD D 1
H40A H 0.5394 0.6027 0.5841 0.066 Uiso 0.70 1 calc PR D 1
H40B H 0.6118 0.6214 0.5971 0.066 Uiso 0.70 1 calc PR D 1
O41A O 0.5635(3) 0.6984(3) 0.53602(17) 0.0780(13) Uani 0.70 1 d PD D 1
H41A H 0.5921 0.7018 0.5230 0.117 Uiso 0.70 1 calc PR D 1
C40B C 0.5935(5) 0.6045(8) 0.5744(4) 0.050(5) Uiso 0.30 1 d PD D 2
H40C H 0.5583 0.6255 0.5862 0.060 Uiso 0.30 1 calc PR D 2
H40D H 0.6297 0.5931 0.6042 0.060 Uiso 0.30 1 calc PR D 2
O41B O 0.6054(5) 0.6934(8) 0.5459(4) 0.088(4) Uiso 0.30 1 d PRD D 2
H41B H 0.6427 0.7113 0.5567 0.132 Uiso 0.30 1 d PR D 2
Cl42A Cl 0.9163(6) 0.3473(9) 0.6267(4) 0.0566(18) Uani 0.50 1 d PD E 1
O43A O 0.9159(12) 0.4685(12) 0.6302(11) 0.144(9) Uani 0.50 1 d PD E 1
O44A O 0.9208(12) 0.302(2) 0.6752(6) 0.065(4) Uani 0.50 1 d PD E 1
O45A O 0.9689(8) 0.3088(19) 0.6130(8) 0.080(5) Uani 0.50 1 d PD E 1
O46A O 0.8627(7) 0.3052(19) 0.5910(6) 0.086(4) Uani 0.50 1 d PD E 1
Cl42B Cl 0.9226(6) 0.3401(9) 0.6301(4) 0.062(2) Uani 0.50 1 d PD F 2
O43B O 0.9202(8) 0.4610(10) 0.6240(9) 0.104(5) Uani 0.50 1 d PD F 2
O44B O 0.9308(13) 0.316(2) 0.6822(6) 0.072(5) Uani 0.50 1 d PD F 2
O45B O 0.9726(9) 0.2919(18) 0.6159(9) 0.076(5) Uani 0.50 1 d PD F 2
O46B O 0.8667(8) 0.2892(19) 0.6006(8) 0.112(7) Uani 0.50 1 d PD F 2
Cl47A Cl 0.7589(2) 0.3092(4) 0.84302(17) 0.0804(11) Uiso 0.40 1 d PD G 1
O48A O 0.7563(4) 0.4108(8) 0.8731(4) 0.089(2) Uiso 0.40 1 d PD G 1
O49A O 0.7219(7) 0.3171(14) 0.7916(4) 0.151(7) Uiso 0.40 1 d PD G 1
O50A O 0.8203(4) 0.2861(10) 0.8507(4) 0.117(3) Uiso 0.40 1 d PD G 1
O51A O 0.7251(6) 0.2314(10) 0.8649(4) 0.135(4) Uiso 0.40 1 d PD G 1
Cl47B Cl 0.7686(3) 0.3357(5) 0.8352(2) 0.0700(12) Uiso 0.30 1 d PD H 2
O48B O 0.7323(6) 0.4200(10) 0.8440(6) 0.103(4) Uiso 0.30 1 d PD H 2
O49B O 0.7292(4) 0.2758(10) 0.7861(3) 0.057(2) Uiso 0.30 1 d PD H 2
O50B O 0.8244(4) 0.3466(11) 0.8317(4) 0.080(3) Uiso 0.30 1 d PD H 2
O51B O 0.7722(9) 0.2355(14) 0.8699(6) 0.166(7) Uiso 0.30 1 d PD H 2
Cl47C Cl 0.7485(4) 0.3324(7) 0.8279(3) 0.105(2) Uiso 0.30 1 d PD I 3
O48C O 0.7012(5) 0.4183(9) 0.8094(5) 0.092(3) Uiso 0.30 1 d PD I 3
O49C O 0.7317(9) 0.2354(14) 0.8001(8) 0.164(9) Uiso 0.30 1 d PD I 3
O50C O 0.8031(6) 0.3879(13) 0.8215(6) 0.117(5) Uiso 0.30 1 d PD I 3
O51C O 0.7541(9) 0.3206(18) 0.8794(5) 0.156(7) Uiso 0.30 1 d PD I 3
C52A C 0.7479(12) 0.028(3) 0.9256(11) 0.074(7) Uiso 0.20 1 d P J 1
C52B C 0.7292(15) 0.028(3) 1.0069(14) 0.085(7) Uiso 0.20 1 d P K 2
C52C C 0.7509(9) -0.082(2) 1.0186(9) 0.059(4) Uiso 0.20 1 d P L 3
C52D C 0.6887(13) 0.057(2) 0.9951(9) 0.071(6) Uiso 0.20 1 d P M 4
C52E C 0.8039(7) 0.1521(14) 0.9874(6) 0.049(3) Uiso 0.20 1 d P N 5
C52F C 0.7644(10) 0.078(2) 0.9759(9) 0.049(5) Uiso 0.15 1 d P O 6
C52G C 0.7559(10) -0.009(2) 0.9392(10) 0.046(5) Uiso 0.15 1 d P P 7
C52H C 0.7281(14) 0.014(3) 0.9829(10) 0.046(5) Uiso 0.15 1 d P Q 8
C52I C 0.7357(17) -0.030(4) 1.0234(14) 0.051(7) Uiso 0.10 1 d P R 9
C52J C 0.8245(14) 0.276(3) 0.9700(11) 0.046(6) Uiso 0.10 1 d P S 10
C52K C 0.7422(18) -0.034(4) 0.9931(15) 0.050(8) Uiso 0.10 1 d P T 11
C52L C 0.7864(13) 0.120(3) 1.0091(11) 0.044(6) Uiso 0.10 1 d P U 12
C52M C 0.708(3) 0.084(4) 1.0006(17) 0.062(11) Uiso 0.10 1 d P V 13
C52N C 0.7446(15) 0.043(3) 0.9450(15) 0.043(7) Uiso 0.10 1 d P W 14
C52O C 0.7504(19) -0.102(4) 0.9963(19) 0.062(9) Uiso 0.10 1 d P X 15
C52P C 0.754(2) 0.031(4) 0.9872(14) 0.048(8) Uiso 0.10 1 d P Y 16

loop_
_atom_site_aniso_label
_atom_site_aniso_U_11
_atom_site_aniso_U_22
_atom_site_aniso_U_33
_atom_site_aniso_U_23
_atom_site_aniso_U_13
_atom_site_aniso_U_12
Fe1 0.0521(3) 0.0406(3) 0.0469(3) -0.00348(17) 0.0158(2) -0.00070(17)
N2 0.0523(15) 0.0464(14) 0.0406(13) -0.0003(10) 0.0177(11) 0.0018(11)
C3 0.0554(18) 0.0502(17) 0.0427(15) 0.0034(13) 0.0198(13) 0.0058(14)
C4 0.073(2) 0.0550(19) 0.0534(19) -0.0026(15) 0.0288(17) 0.0087(17)
C5 0.084(3) 0.053(2) 0.0521(19) -0.0103(15) 0.0231(18) 0.0051(17)
C6 0.069(2) 0.055(2) 0.0527(18) -0.0086(15) 0.0135(16) -0.0034(17)
C7 0.0582(19) 0.0468(16) 0.0431(16) -0.0013(12) 0.0171(14) -0.0006(14)
N8 0.0547(16) 0.0527(15) 0.0527(15) 0.0022(12) 0.0222(12) 0.0047(12)
N9 0.0515(15) 0.0497(15) 0.0534(15) 0.0060(11) 0.0176(12) -0.0001(12)
C10 0.058(2) 0.0591(19) 0.0541(19) 0.0148(15) 0.0165(16) -0.0041(16)
C11 0.0488(19) 0.077(3) 0.069(2) 0.0155(19) 0.0236(17) 0.0043(17)
C12 0.057(2) 0.067(2) 0.063(2) 0.0066(17) 0.0282(17) 0.0110(17)
C13A 0.061(8) 0.071(8) 0.098(11) 0.023(5) 0.001(5) -0.021(5)
O14A 0.131(5) 0.086(4) 0.079(4) 0.006(3) 0.033(4) -0.019(4)
N15 0.0534(16) 0.0497(15) 0.0541(15) -0.0018(12) 0.0146(12) 0.0001(12)
N16 0.0526(15) 0.0464(14) 0.0506(15) -0.0005(11) 0.0151(12) 0.0017(12)
C17 0.0524(19) 0.058(2) 0.0539(19) 0.0057(14) 0.0148(15) 0.0100(15)
C18 0.0497(19) 0.072(2) 0.077(2) 0.0025(19) 0.0165(17) 0.0036(17)
C19 0.0493(19) 0.064(2) 0.073(2) -0.0068(18) 0.0112(17) -0.0065(16)
C20A 0.077(5) 0.069(5) 0.065(5) 0.006(4) 0.025(4) 0.017(3)
O21A 0.090(3) 0.061(2) 0.124(4) -0.014(3) 0.037(3) -0.001(2)
N22 0.0546(15) 0.0377(13) 0.0415(13) 0.0014(10) 0.0141(11) -0.0014(10)
C23 0.0543(18) 0.0443(16) 0.0495(17) 0.0050(13) 0.0146(14) -0.0008(13)
C24 0.074(2) 0.0375(16) 0.062(2) 0.0026(14) 0.0162(17) 0.0010(15)
C25 0.090(3) 0.0456(18) 0.059(2) -0.0100(15) 0.0220(19) 0.0019(17)
C26 0.082(2) 0.0532(19) 0.0453(17) -0.0027(14) 0.0234(16) -0.0010(17)
C27 0.0532(18) 0.0439(16) 0.0415(15) -0.0003(12) 0.0123(13) -0.0011(12)
N28 0.0599(16) 0.0464(14) 0.0501(15) 0.0101(12) 0.0159(12) -0.0007(12)
N29 0.0577(16) 0.0585(16) 0.0407(13) 0.0033(11) 0.0150(12) -0.0026(12)
C30 0.0482(18) 0.084(3) 0.0427(17) 0.0087(16) 0.0114(14) -0.0012(17)
C31 0.068(2) 0.076(3) 0.056(2) 0.0240(18) 0.0202(17) -0.0029(19)
C32 0.075(2) 0.055(2) 0.066(2) 0.0213(17) 0.0227(19) 0.0012(18)
C33A 0.087(5) 0.104(5) 0.035(3) 0.006(3) 0.023(3) -0.018(4)
O34A 0.117(4) 0.079(3) 0.053(2) -0.0029(17) 0.018(2) 0.020(2)
N35 0.0644(17) 0.0447(14) 0.0385(13) 0.0014(10) 0.0176(12) -0.0008(11)
N36 0.0611(15) 0.0379(13) 0.0411(13) 0.0009(10) 0.0160(11) -0.0008(11)
C37 0.073(2) 0.0432(17) 0.0498(18) 0.0088(13) 0.0193(16) -0.0026(15)
C38 0.110(3) 0.054(2) 0.0474(19) 0.0087(15) 0.028(2) -0.004(2)
C39 0.101(3) 0.0538(19) 0.0418(17) 0.0047(14) 0.0267(18) 0.0008(19)
C40A 0.067(4) 0.039(3) 0.056(3) 0.002(2) 0.015(3) 0.005(2)
O41A 0.129(4) 0.041(2) 0.075(3) 0.0133(17) 0.047(3) 0.006(2)
Cl42A 0.069(3) 0.066(3) 0.038(2) 0.0091(16) 0.022(2) 0.010(2)
O43A 0.25(2) 0.057(9) 0.135(13) 0.015(8) 0.070(13) 0.020(10)
O44A 0.094(9) 0.073(8) 0.036(4) 0.012(6) 0.033(5) 0.029(7)
O45A 0.066(7) 0.135(14) 0.051(6) -0.006(8) 0.037(5) -0.004(7)
O46A 0.066(6) 0.134(10) 0.056(4) -0.009(5) 0.016(4) 0.016(6)
Cl42B 0.071(3) 0.055(3) 0.057(4) 0.000(2) 0.0116(19) 0.007(2)
O43B 0.109(9) 0.053(8) 0.141(14) 0.025(7) 0.023(8) 0.010(6)
O44B 0.090(8) 0.072(6) 0.058(7) -0.007(5) 0.030(6) 0.012(5)
O45B 0.092(10) 0.071(5) 0.067(8) -0.004(5) 0.029(7) 0.003(5)
O46B 0.079(8) 0.124(11) 0.111(13) -0.048(11) -0.003(7) -0.010(7)

loop_
_atom_type_symbol
_atom_type_description
_atom_type_scat_dispersion_real
_atom_type_scat_dispersion_imag
_atom_type_scat_source
C C 0.0033 0.0016 'International Tables Vol C Tables 4.2.6.8 and 6.1.1.4'
H H 0.0000 0.0000 'International Tables Vol C Tables 4.2.6.8 and 6.1.1.4'
N N 0.0061 0.0033 'International Tables Vol C Tables 4.2.6.8 and 6.1.1.4'
Fe Fe 0.3463 0.8444 'International Tables Vol C Tables 4.2.6.8 and 6.1.1.4'
O O 0.0106 0.0060 'International Tables Vol C Tables 4.2.6.8 and 6.1.1.4'
Cl Cl 0.1484 0.1585 'International Tables Vol C Tables 4.2.6.8 and 6.1.1.4'

loop_
_geom_angle_atom_site_label_1
_geom_angle_atom_site_label_2
_geom_angle_atom_site_label_3
_geom_angle
_geom_angle_site_symmetry_1
_geom_angle_site_symmetry_3
_geom_angle_publ_flag
N2 Fe1 N22 166.40(10) . . ?
N2 Fe1 N29 119.42(10) . . ?
N22 Fe1 N29 74.09(10) . . ?
N2 Fe1 N16 74.33(10) . . ?
N22 Fe1 N16 102.75(10) . . ?
N29 Fe1 N16 100.71(11) . . ?
N2 Fe1 N9 74.04(10) . . ?
N22 Fe1 N9 107.62(11) . . ?
N29 Fe1 N9 96.08(11) . . ?
N16 Fe1 N9 148.32(10) . . ?
N2 Fe1 N36 93.68(9) . . ?
N22 Fe1 N36 72.88(9) . . ?
N29 Fe1 N36 146.86(10) . . ?
N16 Fe1 N36 89.12(10) . . ?
N9 Fe1 N36 91.31(10) . . ?
C3 N2 C7 118.8(3) . . ?
C3 N2 Fe1 120.7(2) . . ?
C7 N2 Fe1 120.3(2) . . ?
N2 C3 C4 122.8(3) . . ?
N2 C3 N8 113.1(3) . . ?
C4 C3 N8 124.1(3) . . ?
C3 C4 C5 116.8(3) . . ?
C6 C5 C4 121.5(3) . . ?
C7 C6 C5 116.9(3) . . ?
N2 C7 C6 123.2(3) . . ?
N2 C7 N15 113.0(3) . . ?
C6 C7 N15 123.8(3) . . ?
C12 N8 N9 110.8(3) . . ?
C12 N8 C3 130.1(3) . . ?
N9 N8 C3 119.1(2) . . ?
C10 N9 N8 105.2(3) . . ?
C10 N9 Fe1 141.9(3) . . ?
N8 N9 Fe1 112.91(19) . . ?
N9 C10 C11 110.6(3) . . ?
N9 C10 C13C 122.1(10) . . ?
C11 C10 C13C 127.2(10) . . ?
N9 C10 C13B 117.6(14) . . ?
C11 C10 C13B 131.8(14) . . ?
N9 C10 C13A 123.0(8) . . ?
C11 C10 C13A 126.3(9) . . ?
C12 C11 C10 105.9(3) . . ?
C11 C12 N8 107.5(3) . . ?
O14A C13A C10 115.0(12) . . ?
O14B C13B C10 115.0(16) . . ?
O14C C13C C10 113.4(10) . . ?
C19 N15 N16 111.6(3) . . ?
C19 N15 C7 129.6(3) . . ?
N16 N15 C7 118.8(3) . . ?
C17 N16 N15 104.9(3) . . ?
C17 N16 Fe1 141.5(2) . . ?
N15 N16 Fe1 113.34(19) . . ?
N16 C17 C18 110.7(3) . . ?
N16 C17 C20A 119.5(5) . . ?
C18 C17 C20A 129.4(5) . . ?
N16 C17 C20B 127(2) . . ?
C18 C17 C20B 121(2) . . ?
C20A C17 C20B 17.5(19) . . ?
N16 C17 C20C 120.8(13) . . ?
C18 C17 C20C 127.6(14) . . ?
C19 C18 C17 105.8(3) . . ?
N15 C19 C18 107.0(3) . . ?
O21A C20A C17 110.6(6) . . ?
O21B C20B C17 115(2) . . ?
O21C C20C C17 114(2) . . ?
C27 N22 C23 119.0(3) . . ?
C27 N22 Fe1 121.44(19) . . ?
C23 N22 Fe1 119.5(2) . . ?
N22 C23 N28 113.4(3) . . ?
N22 C23 C24 123.0(3) . . ?
N28 C23 C24 123.6(3) . . ?
C25 C24 C23 116.0(3) . . ?
C24 C25 C26 122.1(3) . . ?
C27 C26 C25 117.2(3) . . ?
N22 C27 C26 122.6(3) . . ?
N22 C27 N35 113.6(3) . . ?
C26 C27 N35 123.8(3) . . ?
N29 N28 C32 110.8(3) . . ?
N29 N28 C23 118.9(3) . . ?
C32 N28 C23 130.3(3) . . ?
C30 N29 N28 105.1(3) . . ?
C30 N29 Fe1 140.9(3) . . ?
N28 N29 Fe1 113.94(19) . . ?
N29 C30 C31 110.5(3) . . ?
N29 C30 C33A 123.5(5) . . ?
C31 C30 C33A 126.0(4) . . ?
N29 C30 C33B 111.6(13) . . ?
C31 C30 C33B 137.9(13) . . ?
C32 C31 C30 106.8(3) . . ?
C31 C32 N28 106.8(3) . . ?
O34A C33A C30 109.8(5) . . ?
O34B C33B C30 120(2) . . ?
C39 N35 N36 111.1(3) . . ?
C39 N35 C27 129.7(3) . . ?
N36 N35 C27 119.2(2) . . ?
C37 N36 N35 105.0(2) . . ?
C37 N36 Fe1 142.4(2) . . ?
N35 N36 Fe1 112.60(18) . . ?
N36 C37 C38 110.3(3) . . ?
N36 C37 C40A 122.2(3) . . ?
C38 C37 C40A 127.4(3) . . ?
N36 C37 C40B 120.8(5) . . ?
C38 C37 C40B 126.8(5) . . ?
C39 C38 C37 106.5(3) . . ?
C38 C39 N35 107.1(3) . . ?
O41A C40A C37 112.9(4) . . ?
O41B C40B C37 112.3(4) . . ?
O46A Cl42A O43A 111.8(12) . . ?
O46A Cl42A O44A 109.9(11) . . ?
O43A Cl42A O44A 107.6(11) . . ?
O46A Cl42A O45A 108.5(9) . . ?
O43A Cl42A O45A 110.7(11) . . ?
O44A Cl42A O45A 108.2(11) . . ?
O43B Cl42B O46B 110.4(11) . . ?
O43B Cl42B O45B 111.2(10) . . ?
O46B Cl42B O45B 108.9(10) . . ?
O43B Cl42B O44B 107.5(11) . . ?
O46B Cl42B O44B 109.1(11) . . ?
O45B Cl42B O44B 109.6(12) . . ?
O50A Cl47A O49A 115.6(8) . . ?
O50A Cl47A O51A 117.4(7) . . ?
O49A Cl47A O51A 103.7(8) . . ?
O50A Cl47A O48A 106.5(6) . . ?
O49A Cl47A O48A 114.2(8) . . ?
O51A Cl47A O48A 98.4(6) . . ?
O50B Cl47B O48B 127.2(9) . . ?
O50B Cl47B O51B 104.9(9) . . ?
O48B Cl47B O51B 111.3(9) . . ?
O50B Cl47B O49B 107.0(7) . . ?
O48B Cl47B O49B 105.3(8) . . ?
O51B Cl47B O49B 97.1(8) . . ?
O49C Cl47C O51C 115.1(12) . . ?
O49C Cl47C O48C 108.6(10) . . ?
O51C Cl47C O48C 105.1(10) . . ?
O49C Cl47C O50C 113.6(11) . . ?
O51C Cl47C O50C 110.6(10) . . ?
O48C Cl47C O50C 102.8(9) . . ?

loop_
_geom_bond_atom_site_label_1
_geom_bond_atom_site_label_2
_geom_bond_distance
_geom_bond_site_symmetry_2
_geom_bond_publ_flag
Fe1 N2 2.107(3) . ?
Fe1 N22 2.122(2) . ?
Fe1 N29 2.163(3) . ?
Fe1 N16 2.180(3) . ?
Fe1 N9 2.199(3) . ?
Fe1 N36 2.248(2) . ?
N2 C3 1.330(4) . ?
N2 C7 1.331(4) . ?
C3 C4 1.381(5) . ?
C3 N8 1.408(4) . ?
C4 C5 1.382(6) . ?
C5 C6 1.376(5) . ?
C6 C7 1.374(5) . ?
C7 N15 1.411(4) . ?
N8 C12 1.356(5) . ?
N8 N9 1.364(4) . ?
N9 C10 1.322(4) . ?
C10 C11 1.406(5) . ?
C10 C13C 1.486(16) . ?
C10 C13B 1.503(17) . ?
C10 C13A 1.505(13) . ?
C11 C12 1.341(6) . ?
C13A O14A 1.403(16) . ?
C13B O14B 1.395(19) . ?
C13C O14C 1.38(2) . ?
N15 C19 1.352(5) . ?
N15 N16 1.365(4) . ?
N16 C17 1.332(4) . ?
C17 C18 1.403(5) . ?
C17 C20A 1.488(8) . ?
C17 C20B 1.49(2) . ?
C17 C20C 1.511(19) . ?
C18 C19 1.360(6) . ?
C20A O21A 1.349(9) . ?
C20B O21B 1.40(2) . ?
C20C O21C 1.40(2) . ?
N22 C27 1.331(4) . ?
N22 C23 1.333(4) . ?
C23 N28 1.391(4) . ?
C23 C24 1.401(5) . ?
C24 C25 1.372(5) . ?
C25 C26 1.381(5) . ?
C26 C27 1.381(5) . ?
C27 N35 1.398(4) . ?
N28 N29 1.361(4) . ?
N28 C32 1.376(4) . ?
N29 C30 1.338(4) . ?
C30 C31 1.397(6) . ?
C30 C33A 1.485(7) . ?
C30 C33B 1.517(19) . ?
C31 C32 1.339(6) . ?
C33A O34A 1.395(8) . ?
C33B O34B 1.41(2) . ?
N35 C39 1.355(4) . ?
N35 N36 1.366(4) . ?
N36 C37 1.337(4) . ?
C37 C38 1.395(5) . ?
C37 C40A 1.516(6) . ?
C37 C40B 1.517(10) . ?
C38 C39 1.347(5) . ?
C40A O41A 1.392(6) . ?
C40B O41B 1.3858 . ?
Cl42A O46A 1.415(12) . ?
Cl42A O43A 1.420(13) . ?
Cl42A O44A 1.431(11) . ?
Cl42A O45A 1.439(11) . ?
Cl42B O43B 1.422(12) . ?
Cl42B O46B 1.426(12) . ?
Cl42B O45B 1.433(13) . ?
Cl42B O44B 1.438(12) . ?
Cl47A O50A 1.381(10) . ?
Cl47A O49A 1.434(11) . ?
Cl47A O51A 1.442(11) . ?
Cl47A O48A 1.467(8) . ?
Cl47B O50B 1.314(10) . ?
Cl47B O48B 1.357(11) . ?
Cl47B O51B 1.508(13) . ?
Cl47B O49B 1.561(9) . ?
Cl47C O49C 1.364(13) . ?
Cl47C O51C 1.413(13) . ?
Cl47C O48C 1.452(11) . ?
Cl47C O50C 1.465(13) . ?

loop_
_geom_hbond_atom_site_label_D
_geom_hbond_atom_site_label_H
_geom_hbond_atom_site_label_A
_geom_hbond_distance_DH
_geom_hbond_distance_HA
_geom_hbond_distance_DA
_geom_hbond_angle_DHA
_geom_hbond_site_symmetry_A
O14A H14A O41A 0.84 2.05 2.780(8) 144.5 5_666
O14B H14B O41B 0.84 2.31 2.779(16) 116.0 5_666
O14C H14C O51C 0.84 2.53 3.31(3) 155.9 2_656
O21A H21A O48A 0.84 2.11 2.908(11) 157.4 4_646
O21B H21B O46B 0.84 3.07 3.37(3) 103.6 .
O21C H21C O48C 0.84 2.37 3.18(2) 160.4 4_646
O34A H34A O49A 0.84 2.03 2.800(16) 151.7 .
O34B H34B O34A 0.84 3.08 3.23(3) 92.3 2_656
O41A H41A O14A 0.84 2.02 2.780(8) 149.3 5_666
O41B H41B O51B 0.84 2.38 3.10(2) 144.6 4_656
